data_4308881
loop_
_publ_author_name
'William J. Evans'
'Stosh A. Kozimor'
'Joseph W. Ziller'
'Anatolii A. Fagin'
'Mikhail N. Bochkarev'

_publ_section_title
;
Facile Syntheses of Unsolvated UI3 and Tetramethylcyclopentadienyl Uranium
Halides
;
_journal_name_full 'Inorganic Chemistry'
_journal_page_first 3993
_journal_page_last 4000
_journal_paper_doi 10.1021/ic0482685
_journal_volume 44
_journal_year 2005
_chemical_formula_sum 'C27 H39 I U'
_chemical_formula_weight 728.51
_chemical_name_systematic
; 
 ? 
;
_space_group_IT_number 220
_symmetry_cell_setting cubic
_symmetry_space_group_name_Hall 'I -4bd 2c 3'
_symmetry_space_group_name_H-M 'I -4 3 d'
_atom_sites_solution_hydrogens mixed
_atom_sites_solution_primary direct
_atom_sites_solution_secondary difmap
_audit_creation_method SHELXTL
_cell_angle_alpha 90.00
_cell_angle_beta 90.00
_cell_angle_gamma 90.00
_cell_formula_units_Z 16
_cell_length_a 21.4984(10)
_cell_length_b 21.4984(10)
_cell_length_c 21.4984(10)
_cell_measurement_temperature 158(2)
_cell_volume 9936.2(8)
_computing_cell_refinement 'Bruker SMART/SAINT'
_computing_data_collection 'Bruker SMART'
_computing_data_reduction 'Bruker SAINT'
_computing_molecular_graphics 'Bruker SHELXTL'
_computing_publication_material 'Bruker SHELXTL'
_computing_structure_refinement 'Bruker SHELXTL'
_computing_structure_solution 'Bruker SHELXTL'
_diffrn_ambient_temperature 158(2)
_diffrn_measured_fraction_theta_full 0.996
_diffrn_measured_fraction_theta_max 0.996
_diffrn_measurement_device_type 'CCD area detector'
_diffrn_measurement_method 'omega scans'
_diffrn_radiation_monochromator graphite
_diffrn_radiation_source 'sealed tube'
_diffrn_radiation_type MoK\a
_diffrn_radiation_wavelength 0.71073
_diffrn_reflns_av_R_equivalents 0.0623
_diffrn_reflns_av_sigmaI/netI 0.0233
_diffrn_reflns_limit_h_max 27
_diffrn_reflns_limit_h_min -28
_diffrn_reflns_limit_k_max 27
_diffrn_reflns_limit_k_min -28
_diffrn_reflns_limit_l_max 28
_diffrn_reflns_limit_l_min -28
_diffrn_reflns_number 47067
_diffrn_reflns_theta_full 28.33
_diffrn_reflns_theta_max 28.33
_diffrn_reflns_theta_min 2.32
_diffrn_standards_decay_% '< 1.0'
_diffrn_standards_interval_count 'initial 50 frames recollected'
_diffrn_standards_number '50 frames'
_exptl_absorpt_coefficient_mu 7.788
_exptl_absorpt_correction_T_max 0.3688
_exptl_absorpt_correction_T_min 0.2565
_exptl_absorpt_correction_type multi-scan
_exptl_absorpt_process_details 'Bruker SADABS'
_exptl_crystal_colour ruby
_exptl_crystal_density_diffrn 1.948
_exptl_crystal_density_meas ?
_exptl_crystal_density_method 'not measured'
_exptl_crystal_description hexagon
_exptl_crystal_F_000 5536
_exptl_crystal_size_max 0.24
_exptl_crystal_size_mid 0.22
_exptl_crystal_size_min 0.16
_refine_diff_density_max 0.402
_refine_diff_density_min -0.524
_refine_diff_density_rms 0.079
_refine_ls_abs_structure_details 'Flack H D (1983), Acta Cryst. A39, 876-881'
_refine_ls_abs_structure_Flack 0.069(6)
_refine_ls_extinction_method none
_refine_ls_goodness_of_fit_ref 1.163
_refine_ls_hydrogen_treatment mixed
_refine_ls_matrix_type full
_refine_ls_number_parameters 92
_refine_ls_number_reflns 2074
_refine_ls_number_restraints 0
_refine_ls_restrained_S_all 1.163
_refine_ls_R_factor_all 0.0239
_refine_ls_R_factor_gt 0.0184
_refine_ls_shift/su_max 0.002
_refine_ls_shift/su_mean 0.000
_refine_ls_structure_factor_coef Fsqd
_refine_ls_weighting_details 'calc w=1/[\s^2^(Fo^2^)+(0.0208P)^2^+14.8620P] where P=(Fo^2^+2Fc^2^)/3'
_refine_ls_weighting_scheme calc
_refine_ls_wR_factor_gt 0.0438
_refine_ls_wR_factor_ref 0.0467
_reflns_number_gt 1885
_reflns_number_total 2074
_reflns_threshold_expression >2sigma(I)
_cod_data_source_file ic0482685si20041210_120543_1.cif
_cod_data_source_block sak13(257989)
_cod_depositor_comments
;
The following automatic conversions were performed:
'_symmetry_cell_setting' value 'Cubic' changed to 'cubic' according to
'/home/saulius/struct/CIF-dictionaries/cif_core.dic' dictionary named
'cif_core.dic' version 2.4.1 from 2010-06-29.

Automatic conversion script
Id: cif_fix_enum 1527 2010-12-29 10:47:43Z saulius 

The following automatic conversions were performed:

'_exptl_crystal_density_meas' value 'none' was changed to '?' - the
value is perceived as not measured.

Automatic conversion script
Id: cif_fix_values 3008 2015-01-20 13:52:24Z robertas 

The following automatic conversions were performed:

'_atom_sites_solution_hydrogens' value 'difmap and geom' was changed
to 'mixed'.

Automatic conversion script
Id: cif_fix_values 6452 2018-10-05 10:23:21Z andrius 
;
_cod_database_code 4308881

loop_
_symmetry_equiv_pos_as_xyz
'x, y, z'
'-x+1/2, -y, z+1/2'
'-x, y+1/2, -z+1/2'
'x+1/2, -y+1/2, -z'
'z, x, y'
'z+1/2, -x+1/2, -y'
'-z+1/2, -x, y+1/2'
'-z, x+1/2, -y+1/2'
'y, z, x'
'-y, z+1/2, -x+1/2'
'y+1/2, -z+1/2, -x'
'-y+1/2, -z, x+1/2'
'y+1/4, x+1/4, z+1/4'
'-y+1/4, -x+3/4, z+3/4'
'y+3/4, -x+1/4, -z+3/4'
'-y+3/4, x+3/4, -z+1/4'
'x+1/4, z+1/4, y+1/4'
'-x+3/4, z+3/4, -y+1/4'
'-x+1/4, -z+3/4, y+3/4'
'x+3/4, -z+1/4, -y+3/4'
'z+1/4, y+1/4, x+1/4'
'z+3/4, -y+1/4, -x+3/4'
'-z+3/4, y+3/4, -x+1/4'
'-z+1/4, -y+3/4, x+3/4'
'x+1/2, y+1/2, z+1/2'
'-x+1, -y+1/2, z+1'
'-x+1/2, y+1, -z+1'
'x+1, -y+1, -z+1/2'
'z+1/2, x+1/2, y+1/2'
'z+1, -x+1, -y+1/2'
'-z+1, -x+1/2, y+1'
'-z+1/2, x+1, -y+1'
'y+1/2, z+1/2, x+1/2'
'-y+1/2, z+1, -x+1'
'y+1, -z+1, -x+1/2'
'-y+1, -z+1/2, x+1'
'y+3/4, x+3/4, z+3/4'
'-y+3/4, -x+5/4, z+5/4'
'y+5/4, -x+3/4, -z+5/4'
'-y+5/4, x+5/4, -z+3/4'
'x+3/4, z+3/4, y+3/4'
'-x+5/4, z+5/4, -y+3/4'
'-x+3/4, -z+5/4, y+5/4'
'x+5/4, -z+3/4, -y+5/4'
'z+3/4, y+3/4, x+3/4'
'z+5/4, -y+3/4, -x+5/4'
'-z+5/4, y+5/4, -x+3/4'
'-z+3/4, -y+5/4, x+5/4'

loop_
_atom_site_label
_atom_site_type_symbol
_atom_site_fract_x
_atom_site_fract_y
_atom_site_fract_z
_atom_site_U_iso_or_equiv
_atom_site_adp_type
_atom_site_occupancy
_atom_site_symmetry_multiplicity
_atom_site_calc_flag
_atom_site_refinement_flags
_atom_site_disorder_assembly
_atom_site_disorder_group
U1 U 0.969203(6) 0.969203(6) 0.969203(6) 0.01383(6) Uani 1 3 d S . .
I1 I 1.050676(12) 1.050676(12) 1.050676(12) 0.02641(11) Uani 1 3 d S . .
C1 C 1.01361(18) 0.88971(19) 0.87826(18) 0.0199(8) Uani 1 1 d . . .
C2 C 1.06006(18) 0.88039(18) 0.92374(19) 0.0191(8) Uani 1 1 d . . .
C3 C 1.09352(19) 0.93625(19) 0.9314(2) 0.0222(8) Uani 1 1 d . . .
C4 C 1.0691(2) 0.98118(19) 0.8898(2) 0.0225(8) Uani 1 1 d . . .
C5 C 1.01993(19) 0.9523(2) 0.85715(19) 0.0204(8) Uani 1 1 d . . .
C6 C 0.9730(2) 0.8411(2) 0.8500(2) 0.0265(8) Uani 1 1 d . . .
H6A H 0.9452 0.8604 0.8194 0.040 Uiso 1 1 calc R . .
H6B H 0.9482 0.8211 0.8826 0.040 Uiso 1 1 calc R . .
H6C H 0.9989 0.8098 0.8292 0.040 Uiso 1 1 calc R . .
C7 C 1.0814(2) 0.8175(2) 0.9468(2) 0.0282(9) Uani 1 1 d . . .
H7A H 1.0501 0.7860 0.9363 0.042 Uiso 1 1 calc R . .
H7B H 1.0870 0.8189 0.9920 0.042 Uiso 1 1 calc R . .
H7C H 1.1210 0.8067 0.9269 0.042 Uiso 1 1 calc R . .
C8 C 1.1523(2) 0.9440(2) 0.9686(3) 0.0326(10) Uani 1 1 d . . .
H8A H 1.1663 0.9873 0.9660 0.049 Uiso 1 1 calc R . .
H8B H 1.1846 0.9166 0.9519 0.049 Uiso 1 1 calc R . .
H8C H 1.1442 0.9333 1.0122 0.049 Uiso 1 1 calc R . .
C9 C 1.0963(2) 1.0435(2) 0.8767(2) 0.0322(11) Uani 1 1 d . . .
H9A H 1.1296 1.0521 0.9065 0.048 Uiso 1 1 calc R . .
H9B H 1.0639 1.0753 0.8805 0.048 Uiso 1 1 calc R . .
H9C H 1.1133 1.0440 0.8344 0.048 Uiso 1 1 calc R . .
H5 H 0.997(2) 0.969(2) 0.826(2) 0.030(13) Uiso 1 1 d . . .

loop_
_atom_site_aniso_label
_atom_site_aniso_U_11
_atom_site_aniso_U_22
_atom_site_aniso_U_33
_atom_site_aniso_U_23
_atom_site_aniso_U_13
_atom_site_aniso_U_12
U1 0.01383(6) 0.01383(6) 0.01383(6) 0.00049(5) 0.00049(5) 0.00049(5)
I1 0.02641(11) 0.02641(11) 0.02641(11) -0.00503(10) -0.00503(10) -0.00503(10)
C1 0.0181(18) 0.0196(19) 0.0219(19) -0.0034(16) 0.0064(15) 0.0023(15)
C2 0.0187(18) 0.0208(19) 0.0179(18) -0.0020(15) 0.0040(15) 0.0040(15)
C3 0.0176(18) 0.0189(19) 0.030(2) -0.0034(17) 0.0041(16) 0.0014(15)
C4 0.0204(19) 0.020(2) 0.027(2) -0.0005(16) 0.0095(17) -0.0004(16)
C5 0.021(2) 0.0224(19) 0.0180(19) 0.0029(16) 0.0030(15) 0.0044(16)
C6 0.030(2) 0.0218(19) 0.028(2) -0.0054(16) 0.0010(18) -0.0014(17)
C7 0.030(2) 0.022(2) 0.033(2) 0.0015(18) 0.0029(19) 0.0044(18)
C8 0.021(2) 0.032(2) 0.044(3) -0.004(2) -0.001(2) 0.0027(17)
C9 0.026(2) 0.023(2) 0.047(3) 0.005(2) 0.015(2) -0.0041(18)

loop_
_atom_type_symbol
_atom_type_description
_atom_type_scat_dispersion_real
_atom_type_scat_dispersion_imag
_atom_type_scat_source
C C 0.0033 0.0016 'International Tables Vol C Tables 4.2.6.8 and 6.1.1.4'
H H 0.0000 0.0000 'International Tables Vol C Tables 4.2.6.8 and 6.1.1.4'
I I -0.4742 1.8119 'International Tables Vol C Tables 4.2.6.8 and 6.1.1.4'
U U -9.6767 9.6646 'International Tables Vol C Tables 4.2.6.8 and 6.1.1.4'

loop_
_geom_angle_atom_site_label_1
_geom_angle_atom_site_label_2
_geom_angle_atom_site_label_3
_geom_angle
_geom_angle_site_symmetry_1
_geom_angle_site_symmetry_3
_geom_angle_publ_flag
Cnt U1 I1 99.2 . . ?
Cnt U1 Cnt 117.5 . . ?
C5 U1 C5 107.55(10) 5 . ?
C5 U1 C5 107.55(10) 5 9 ?
C5 U1 C5 107.55(10) . 9 ?
C5 U1 C4 116.32(12) 5 9 ?
C5 U1 C4 125.52(13) . 9 ?
C5 U1 C4 30.13(13) 9 9 ?
C5 U1 C4 30.13(13) 5 5 ?
C5 U1 C4 116.32(12) . 5 ?
C5 U1 C4 125.52(13) 9 5 ?
C4 U1 C4 117.90(4) 9 5 ?
C5 U1 C4 125.52(13) 5 . ?
C5 U1 C4 30.13(13) . . ?
C5 U1 C4 116.32(12) 9 . ?
C4 U1 C4 117.90(4) 9 . ?
C4 U1 C4 117.90(4) 5 . ?
C5 U1 C1 117.89(12) 5 . ?
C5 U1 C1 30.37(12) . . ?
C5 U1 C1 77.18(12) 9 . ?
C4 U1 C1 97.81(13) 9 . ?
C4 U1 C1 139.57(12) 5 . ?
C4 U1 C1 49.53(12) . . ?
C5 U1 C1 30.37(12) 5 5 ?
C5 U1 C1 77.18(12) . 5 ?
C5 U1 C1 117.89(13) 9 5 ?
C4 U1 C1 139.57(12) 9 5 ?
C4 U1 C1 49.53(12) 5 5 ?
C4 U1 C1 97.81(13) . 5 ?
C1 U1 C1 91.17(11) . 5 ?
C5 U1 C1 77.18(12) 5 9 ?
C5 U1 C1 117.89(12) . 9 ?
C5 U1 C1 30.37(12) 9 9 ?
C4 U1 C1 49.53(12) 9 9 ?
C4 U1 C1 97.81(13) 5 9 ?
C4 U1 C1 139.57(12) . 9 ?
C1 U1 C1 91.17(11) . 9 ?
C1 U1 C1 91.17(11) 5 9 ?
C5 U1 C3 154.02(13) 5 . ?
C5 U1 C3 48.16(13) . . ?
C5 U1 C3 91.12(12) 9 . ?
C4 U1 C3 88.92(13) 9 . ?
C4 U1 C3 142.41(13) 5 . ?
C4 U1 C3 28.99(13) . . ?
C1 U1 C3 47.83(12) . . ?
C1 U1 C3 124.45(13) 5 . ?
C1 U1 C3 119.77(12) 9 . ?
C5 U1 C3 91.12(12) 5 9 ?
C5 U1 C3 154.02(13) . 9 ?
C5 U1 C3 48.16(12) 9 9 ?
C4 U1 C3 28.99(13) 9 9 ?
C4 U1 C3 88.92(13) 5 9 ?
C4 U1 C3 142.41(13) . 9 ?
C1 U1 C3 124.45(13) . 9 ?
C1 U1 C3 119.77(12) 5 9 ?
C1 U1 C3 47.83(12) 9 9 ?
C3 U1 C3 114.86(6) . 9 ?
C5 U1 C3 48.16(13) 5 5 ?
C5 U1 C3 91.12(12) . 5 ?
C5 U1 C3 154.02(13) 9 5 ?
C4 U1 C3 142.41(13) 9 5 ?
C4 U1 C3 28.99(13) 5 5 ?
C4 U1 C3 88.92(13) . 5 ?
C1 U1 C3 119.77(12) . 5 ?
C1 U1 C3 47.83(12) 5 5 ?
C1 U1 C3 124.45(13) 9 5 ?
C3 U1 C3 114.86(6) . 5 ?
C3 U1 C3 114.86(6) 9 5 ?
C5 U1 C2 146.18(12) 5 . ?
C5 U1 C2 48.04(12) . . ?
C5 U1 C2 68.61(12) 9 . ?
C4 U1 C2 77.99(12) 9 . ?
C4 U1 C2 164.06(12) 5 . ?
C4 U1 C2 47.78(11) . . ?
C1 U1 C2 28.72(12) . . ?
C1 U1 C2 119.65(11) 5 . ?
C1 U1 C2 93.85(11) 9 . ?
C3 U1 C2 28.20(11) . . ?
C3 U1 C2 106.99(12) 9 . ?
C3 U1 C2 135.85(12) 5 . ?
C5 U1 C2 48.04(12) 5 5 ?
C5 U1 C2 68.61(12) . 5 ?
C5 U1 C2 146.18(12) 9 5 ?
C4 U1 C2 164.06(12) 9 5 ?
C4 U1 C2 47.78(11) 5 5 ?
C4 U1 C2 77.99(12) . 5 ?
C1 U1 C2 93.85(11) . 5 ?
C1 U1 C2 28.72(12) 5 5 ?
C1 U1 C2 119.65(11) 9 5 ?
C3 U1 C2 106.99(12) . 5 ?
C3 U1 C2 135.85(12) 9 5 ?
C3 U1 C2 28.20(11) 5 5 ?
C2 U1 C2 116.63(5) . 5 ?
C5 U1 C2 68.61(12) 5 9 ?
C5 U1 C2 146.18(12) . 9 ?
C5 U1 C2 48.04(12) 9 9 ?
C4 U1 C2 47.78(11) 9 9 ?
C4 U1 C2 77.99(12) 5 9 ?
C4 U1 C2 164.06(12) . 9 ?
C1 U1 C2 119.65(11) . 9 ?
C1 U1 C2 93.85(11) 5 9 ?
C1 U1 C2 28.72(12) 9 9 ?
C3 U1 C2 135.85(12) . 9 ?
C3 U1 C2 28.20(11) 9 9 ?
C3 U1 C2 106.99(12) 5 9 ?
C2 U1 C2 116.63(5) . 9 ?
C2 U1 C2 116.63(5) 5 9 ?
C5 U1 I1 111.33(9) 5 . ?
C5 U1 I1 111.33(10) . . ?
C5 U1 I1 111.33(9) 9 . ?
C4 U1 I1 81.59(9) 9 . ?
C4 U1 I1 81.59(9) 5 . ?
C4 U1 I1 81.59(9) . . ?
C1 U1 I1 124.43(8) . . ?
C1 U1 I1 124.43(8) 5 . ?
C1 U1 I1 124.43(8) 9 . ?
C3 U1 I1 76.68(9) . . ?
C3 U1 I1 76.68(9) 9 . ?
C3 U1 I1 76.68(9) 5 . ?
C2 U1 I1 100.70(8) . . ?
C2 U1 I1 100.70(8) 5 . ?
C2 U1 I1 100.70(8) 9 . ?
C2 C1 C5 106.7(4) . . ?
C2 C1 C6 126.7(4) . . ?
C5 C1 C6 125.9(4) . . ?
C2 C1 U1 80.9(2) . . ?
C5 C1 U1 71.0(2) . . ?
C6 C1 U1 121.3(3) . . ?
C3 C2 C1 108.7(4) . . ?
C3 C2 C7 124.7(4) . . ?
C1 C2 C7 124.6(4) . . ?
C3 C2 U1 75.2(2) . . ?
C1 C2 U1 70.3(2) . . ?
C7 C2 U1 133.1(3) . . ?
C2 C3 C4 108.6(4) . . ?
C2 C3 C8 125.8(4) . . ?
C4 C3 C8 124.8(4) . . ?
C2 C3 U1 76.6(2) . . ?
C4 C3 U1 70.5(2) . . ?
C8 C3 U1 126.9(3) . . ?
C5 C4 C3 106.9(4) . . ?
C5 C4 C9 126.5(4) . . ?
C3 C4 C9 126.0(4) . . ?
C5 C4 U1 71.6(2) . . ?
C3 C4 U1 80.5(2) . . ?
C9 C4 U1 120.5(3) . . ?
C4 C5 C1 109.1(4) . . ?
C4 C5 U1 78.3(2) . . ?
C1 C5 U1 78.6(2) . . ?

loop_
_geom_bond_atom_site_label_1
_geom_bond_atom_site_label_2
_geom_bond_distance
_geom_bond_site_symmetry_2
_geom_bond_publ_flag
U1 I1 3.0338(5) . ?
U1 Cnt 2.524 . ?
U1 C1 2.767(4) . ?
U1 C2 2.901(4) . ?
U1 C3 2.882(4) . ?
U1 C4 2.755(4) . ?
U1 C5 2.669(4) . ?
C1 C2 1.412(6) . ?
C1 C5 1.427(6) . ?
C1 C6 1.492(6) . ?
C2 C3 1.409(6) . ?
C2 C7 1.512(6) . ?
C3 C4 1.417(6) . ?
C3 C8 1.505(6) . ?
C4 C5 1.412(6) . ?
C4 C9 1.489(6) . ?
